data_4064223
loop_
_publ_author_name
'Martin, Thomas A.'
'Ellul, Charles E.'
'Mahon, Mary F.'
'Warren, Mark E.'
'Allan, David'
'Whittlesey, Michael K.'

_publ_section_title
;
 Neutral and Cationic Mono- and Bis-N-heterocyclic Carbene Complexes
 Derived From Manganese and Rhenium Carbonyl Precursors
;
_journal_issue 8
_journal_name_full Organometallics
_journal_page_first 2200
_journal_paper_doi 10.1021/om1011853
_journal_volume 30
_journal_year 2011
_chemical_formula_sum 'C64.5 H49 B Cl F24 N2 O5 Re'
_chemical_formula_weight 1620.52
_chemical_name_systematic
; 
 ? 
;
_space_group_IT_number 2
_symmetry_cell_setting triclinic
_symmetry_space_group_name_Hall '-P 1'
_symmetry_space_group_name_H-M 'P -1'
_atom_sites_solution_hydrogens geom
_atom_sites_solution_primary direct
_atom_sites_solution_secondary difmap
_audit_creation_method SHELXL-97
_cell_angle_alpha 101.088(1)
_cell_angle_beta 104.546(1)
_cell_angle_gamma 99.339(1)
_cell_formula_units_Z 2
_cell_length_a 13.6600(2)
_cell_length_b 15.5040(2)
_cell_length_c 17.0290(2)
_cell_measurement_reflns_used 49048
_cell_measurement_temperature 150(2)
_cell_measurement_theta_max 27.485
_cell_measurement_theta_min 2.910
_cell_volume 3340.47(8)
_computing_cell_refinement 'HKL Scalepack (Otwinowski & Minor 1997)'
_computing_data_collection 'Collect (Bruker AXS BV 1997-2004)'
_computing_data_reduction 'Denzo & Scalepack (Otwinowski, Minor 1997)'
_computing_molecular_graphics 'ORTEX (P.McArdle 1995)'
_computing_publication_material 'SHELXL-97/2 (Sheldrick 1997)'
_computing_structure_refinement 'SHELXL-97/2 (Sheldrick 1997)'
_computing_structure_solution 'SHELXS-97 (Sheldrick 1990)'
_diffrn_ambient_temperature 150(2)
_diffrn_measured_fraction_theta_full 0.979
_diffrn_measured_fraction_theta_max 0.979
_diffrn_measurement_device_type '95mm CCD camera on \k-goniostat'
_diffrn_measurement_method CCD
_diffrn_radiation_monochromator 'horizonally mounted graphite crystal'
_diffrn_radiation_source 'fine-focus sealed tube'
_diffrn_radiation_type MoK\a
_diffrn_radiation_wavelength 0.71073
_diffrn_reflns_av_R_equivalents 0.0896
_diffrn_reflns_av_sigmaI/netI 0.0884
_diffrn_reflns_limit_h_max 17
_diffrn_reflns_limit_h_min -17
_diffrn_reflns_limit_k_max 19
_diffrn_reflns_limit_k_min -19
_diffrn_reflns_limit_l_max 21
_diffrn_reflns_limit_l_min -21
_diffrn_reflns_number 63775
_diffrn_reflns_theta_full 26.37
_diffrn_reflns_theta_max 26.37
_diffrn_reflns_theta_min 3.67
_exptl_absorpt_coefficient_mu 1.975
_exptl_absorpt_correction_T_max 0.616
_exptl_absorpt_correction_T_min 0.573
_exptl_absorpt_correction_type multi-scan
_exptl_absorpt_process_details
;
multi-scan from symmetry-related measurements 
 Sortav (Blessing 1995)
;
_exptl_crystal_colour colorless
_exptl_crystal_density_diffrn 1.611
_exptl_crystal_density_method 'not measured'
_exptl_crystal_description block
_exptl_crystal_F_000 1606
_exptl_crystal_size_max 0.25
_exptl_crystal_size_mid 0.25
_exptl_crystal_size_min 0.20
_platon_squeeze_details
;
;
_refine_diff_density_max 1.025
_refine_diff_density_min -0.719
_refine_diff_density_rms 0.133
_refine_ls_extinction_method none
_refine_ls_goodness_of_fit_ref 1.033
_refine_ls_hydrogen_treatment constr
_refine_ls_matrix_type full
_refine_ls_number_parameters 963
_refine_ls_number_reflns 13383
_refine_ls_number_restraints 198
_refine_ls_restrained_S_all 1.071
_refine_ls_R_factor_all 0.0800
_refine_ls_R_factor_gt 0.0515
_refine_ls_shift/su_max 0.002
_refine_ls_shift/su_mean 0.000
_refine_ls_structure_factor_coef Fsqd
_refine_ls_weighting_details 'calc w=1/[\s^2^(Fo^2^)+(0.0686P)^2^+0.0000P] where P=(Fo^2^+2Fc^2^)/3'
_refine_ls_weighting_scheme calc
_refine_ls_wR_factor_gt 0.1151
_refine_ls_wR_factor_ref 0.1242
_reflns_number_gt 10077
_reflns_number_total 13383
_reflns_threshold_expression >2sigma(I)
_cod_data_source_file om1011853_si_001.cif
_cod_data_source_block h09mkw22
_cod_depositor_comments
;
The following automatic conversions were performed:

'_symmetry_cell_setting' value 'Triclinic' changed to 'triclinic'
according to /home/saulius/struct/CIF-dictionaries/cif_core.dic
dictionary named 'cif_core.dic' version 2.4.1 from 2010-06-29.

Automatic conversion script
Id: cif_fix_values 1715 2011-07-08 13:25:40Z adriana 
;
_cod_original_sg_symbol_H-M P-1
_cod_original_formula_sum 'C64.50 H49 B Cl F24 N2 O5 Re'
_cod_database_code 4064223

loop_
_symmetry_equiv_pos_as_xyz
'x, y, z'
'-x, -y, -z'

loop_
_atom_site_label
_atom_site_type_symbol
_atom_site_fract_x
_atom_site_fract_y
_atom_site_fract_z
_atom_site_U_iso_or_equiv
_atom_site_adp_type
_atom_site_occupancy
_atom_site_symmetry_multiplicity
_atom_site_calc_flag
_atom_site_refinement_flags
_atom_site_disorder_assembly
_atom_site_disorder_group
Re1 Re 0.609764(18) 0.061363(14) 0.732605(13) 0.02398(9) Uani 1 1 d . . .
F1 F 0.0676(4) 0.7363(3) 0.8060(4) 0.108(2) Uani 1 1 d . . .
F2 F -0.0403(6) 0.6977(3) 0.6915(3) 0.133(3) Uani 1 1 d . . .
F3 F -0.0868(5) 0.7131(3) 0.8001(4) 0.113(2) Uani 1 1 d . . .
F4 F -0.2030(3) 0.2887(3) 0.7363(3) 0.0743(14) Uani 1 1 d . . .
F5 F -0.2280(3) 0.3879(3) 0.8299(2) 0.0666(13) Uani 1 1 d . . .
F6 F -0.2893(3) 0.3835(3) 0.7011(3) 0.0669(12) Uani 1 1 d . . .
F7 F -0.0845(8) 0.2149(5) 0.4880(6) 0.087(3) Uani 0.62 1 d PDU A 1
F8 F -0.0920(6) 0.0863(5) 0.5117(4) 0.065(2) Uani 0.62 1 d PDU A 1
F9 F 0.0085(6) 0.1285(7) 0.4455(4) 0.083(3) Uani 0.62 1 d PDU A 1
F10 F 0.2246(4) 0.0523(3) 0.7491(3) 0.0723(14) Uani 1 1 d . . .
F11 F 0.3114(4) 0.0739(3) 0.6647(3) 0.0699(13) Uani 1 1 d . . .
F12 F 0.3551(4) 0.1596(3) 0.7848(3) 0.0914(18) Uani 1 1 d . . .
F13 F 0.1891(6) 0.2822(5) 1.0090(5) 0.055(2) Uani 0.62 1 d PDU B 1
F14 F 0.3484(6) 0.3166(7) 1.0674(6) 0.078(3) Uani 0.62 1 d PDU B 1
F15 F 0.2531(7) 0.3901(5) 1.1181(4) 0.057(2) Uani 0.62 1 d PDU B 1
F16 F 0.5208(4) 0.6516(3) 1.0723(4) 0.105(2) Uani 1 1 d . . .
F17 F 0.3890(4) 0.7047(3) 1.0710(4) 0.117(2) Uani 1 1 d . . .
F18 F 0.4521(5) 0.6999(4) 0.9728(3) 0.129(3) Uani 1 1 d . . .
F19 F 0.5534(6) 0.4873(8) 0.7365(5) 0.083(2) Uani 0.62 1 d PDU C 1
F20 F 0.5284(5) 0.4465(5) 0.6071(4) 0.0541(18) Uani 0.62 1 d PDU C 1
F21 F 0.5587(6) 0.5828(4) 0.6619(7) 0.076(2) Uani 0.62 1 d PDU C 1
F22 F 0.0822(3) 0.4611(3) 0.4490(2) 0.0607(12) Uani 1 1 d . . .
F23 F 0.2181(4) 0.5380(3) 0.4306(2) 0.0817(16) Uani 1 1 d . . .
F24 F 0.1277(3) 0.6034(3) 0.5003(2) 0.0662(13) Uani 1 1 d . . .
F7A F -0.1181(9) 0.1697(12) 0.5150(8) 0.082(4) Uani 0.38 1 d PDU A 2
F8A F -0.0299(13) 0.0836(7) 0.4662(10) 0.094(5) Uani 0.38 1 d PDU A 2
F9A F -0.0154(11) 0.2165(8) 0.4549(7) 0.071(4) Uani 0.38 1 d PDU A 2
F13A F 0.2007(12) 0.3689(11) 1.0884(10) 0.102(6) Uani 0.38 1 d PDU B 2
F14A F 0.2346(11) 0.2700(8) 1.0034(9) 0.064(5) Uani 0.38 1 d PDU B 2
F15A F 0.3537(9) 0.3537(10) 1.1012(9) 0.077(5) Uani 0.38 1 d PDU B 2
O1 O 0.4327(4) -0.0327(3) 0.5666(3) 0.0429(11) Uani 1 1 d . . .
O2 O 0.7507(4) 0.0890(4) 0.6149(3) 0.0587(14) Uani 1 1 d . . .
O3 O 0.7766(4) 0.2055(3) 0.8828(3) 0.0462(12) Uani 1 1 d . . .
O4 O 0.4693(4) 0.0357(3) 0.8509(3) 0.0419(11) Uani 1 1 d . . .
O5 O 0.5313(4) 0.2344(3) 0.7049(3) 0.0448(11) Uani 1 1 d . . .
N1 N 0.7406(3) -0.0650(3) 0.8252(3) 0.0235(10) Uani 1 1 d . . .
N2 N 0.6122(3) -0.1495(3) 0.7255(3) 0.0243(10) Uani 1 1 d . . .
C1 C 0.4947(5) -0.0071(4) 0.6276(4) 0.0280(13) Uani 1 1 d . . .
C2 C 0.7028(5) 0.0790(4) 0.6592(4) 0.0348(14) Uani 1 1 d . . .
C3 C 0.7215(5) 0.1490(4) 0.8327(4) 0.0346(14) Uani 1 1 d . . .
C4 C 0.5181(5) 0.0445(4) 0.8073(4) 0.0287(13) Uani 1 1 d . . .
C5 C 0.5602(5) 0.1720(4) 0.7137(4) 0.0316(13) Uani 1 1 d . . .
C6 C 0.6608(4) -0.0597(3) 0.7617(3) 0.0218(12) Uani 1 1 d . . .
C7 C 0.6626(5) -0.2052(4) 0.7675(3) 0.0316(14) Uani 1 1 d . . .
H7 H 0.6436 -0.2692 0.7545 0.038 Uiso 1 1 calc R . .
C8 C 0.7421(5) -0.1529(4) 0.8292(3) 0.0310(13) Uani 1 1 d . . .
H8 H 0.7910 -0.1722 0.8686 0.037 Uiso 1 1 calc R . .
C9 C 0.8195(4) 0.0098(3) 0.8847(3) 0.0248(12) Uani 1 1 d . . .
C10 C 0.9060(5) 0.0447(4) 0.8612(4) 0.0318(13) Uani 1 1 d . . .
C11 C 0.9831(5) 0.1103(4) 0.9221(4) 0.0409(16) Uani 1 1 d . . .
H11 H 1.0442 0.1350 0.9098 0.049 Uiso 1 1 calc R . .
C12 C 0.9719(5) 0.1401(4) 1.0003(4) 0.0461(17) Uani 1 1 d . . .
H12 H 1.0252 0.1857 1.0410 0.055 Uiso 1 1 calc R . .
C13 C 0.8847(5) 0.1049(4) 1.0207(4) 0.0406(16) Uani 1 1 d . . .
H13 H 0.8793 0.1266 1.0752 0.049 Uiso 1 1 calc R . .
C14 C 0.8052(4) 0.0389(4) 0.9632(3) 0.0304(13) Uani 1 1 d . . .
C15 C 0.7082(5) 0.0038(4) 0.9848(4) 0.0379(15) Uani 1 1 d . . .
H15 H 0.6545 -0.0311 0.9316 0.045 Uiso 1 1 calc R . .
C16 C 0.6653(6) 0.0798(5) 1.0252(4) 0.0508(18) Uani 1 1 d . . .
H16A H 0.6521 0.1202 0.9879 0.076 Uiso 1 1 calc R . .
H16B H 0.7158 0.1138 1.0785 0.076 Uiso 1 1 calc R . .
H16C H 0.6003 0.0544 1.0353 0.076 Uiso 1 1 calc R . .
C17 C 0.7278(6) -0.0598(5) 1.0417(4) 0.057(2) Uani 1 1 d . . .
H17A H 0.7803 -0.0272 1.0943 0.086 Uiso 1 1 calc R . .
H17B H 0.7524 -0.1099 1.0142 0.086 Uiso 1 1 calc R . .
H17C H 0.6632 -0.0834 1.0532 0.086 Uiso 1 1 calc R . .
C18 C 0.9172(5) 0.0117(4) 0.7753(4) 0.0351(14) Uani 1 1 d . . .
H18 H 0.8456 -0.0125 0.7361 0.042 Uiso 1 1 calc R . .
C19 C 0.9738(6) -0.0664(5) 0.7717(4) 0.0537(19) Uani 1 1 d . . .
H19A H 1.0449 -0.0450 0.8089 0.081 Uiso 1 1 calc R . .
H19B H 0.9754 -0.0888 0.7143 0.081 Uiso 1 1 calc R . .
H19C H 0.9371 -0.1152 0.7897 0.081 Uiso 1 1 calc R . .
C20 C 0.9699(6) 0.0869(5) 0.7432(4) 0.0524(19) Uani 1 1 d . . .
H20A H 0.9612 0.0651 0.6833 0.079 Uiso 1 1 calc R . .
H20B H 1.0440 0.1047 0.7736 0.079 Uiso 1 1 calc R . .
H20C H 0.9383 0.1390 0.7520 0.079 Uiso 1 1 calc R . .
C21 C 0.5292(5) -0.1849(3) 0.6482(3) 0.0270(13) Uani 1 1 d . . .
C22 C 0.4277(5) -0.2037(3) 0.6516(4) 0.0297(13) Uani 1 1 d . . .
C23 C 0.3501(5) -0.2414(4) 0.5735(4) 0.0401(16) Uani 1 1 d . . .
H23 H 0.2791 -0.2540 0.5719 0.048 Uiso 1 1 calc R . .
C24 C 0.3766(5) -0.2598(4) 0.5006(4) 0.0422(16) Uani 1 1 d . . .
H24 H 0.3234 -0.2840 0.4492 0.051 Uiso 1 1 calc R . .
C25 C 0.4785(6) -0.2440(4) 0.5003(4) 0.0424(17) Uani 1 1 d . . .
H25 H 0.4946 -0.2590 0.4489 0.051 Uiso 1 1 calc R . .
C26 C 0.5589(5) -0.2062(4) 0.5747(3) 0.0312(14) Uani 1 1 d . . .
C27 C 0.6713(5) -0.1909(4) 0.5732(4) 0.0382(15) Uani 1 1 d . . .
H27 H 0.7152 -0.1526 0.6292 0.046 Uiso 1 1 calc R . .
C28 C 0.6905(6) -0.1415(5) 0.5076(4) 0.060(2) Uani 1 1 d . . .
H28A H 0.7652 -0.1254 0.5148 0.089 Uiso 1 1 calc R . .
H28B H 0.6634 -0.0866 0.5141 0.089 Uiso 1 1 calc R . .
H28C H 0.6553 -0.1807 0.4517 0.089 Uiso 1 1 calc R . .
C29 C 0.7055(6) -0.2800(5) 0.5603(5) 0.064(2) Uani 1 1 d . . .
H29A H 0.6628 -0.3194 0.5061 0.096 Uiso 1 1 calc R . .
H29B H 0.6971 -0.3091 0.6051 0.096 Uiso 1 1 calc R . .
H29C H 0.7785 -0.2688 0.5612 0.096 Uiso 1 1 calc R . .
C30 C 0.3982(5) -0.1859(4) 0.7316(4) 0.0335(14) Uani 1 1 d . . .
H30 H 0.4567 -0.1401 0.7746 0.040 Uiso 1 1 calc R . .
C31 C 0.3011(5) -0.1476(5) 0.7221(4) 0.0496(18) Uani 1 1 d . . .
H31A H 0.3095 -0.0955 0.6977 0.074 Uiso 1 1 calc R . .
H31B H 0.2905 -0.1287 0.7771 0.074 Uiso 1 1 calc R . .
H31C H 0.2409 -0.1938 0.6853 0.074 Uiso 1 1 calc R . .
C32 C 0.3839(6) -0.2718(4) 0.7638(4) 0.0510(19) Uani 1 1 d . . .
H32A H 0.3643 -0.2588 0.8157 0.077 Uiso 1 1 calc R . .
H32B H 0.4491 -0.2924 0.7747 0.077 Uiso 1 1 calc R . .
H32C H 0.3293 -0.3190 0.7217 0.077 Uiso 1 1 calc R . .
C33 C 0.0704(4) 0.4628(3) 0.7565(3) 0.0251(12) Uani 1 1 d . . .
C34 C 0.0669(5) 0.5531(3) 0.7607(3) 0.0279(13) Uani 1 1 d . . .
H34 H 0.1273 0.5941 0.7619 0.033 Uiso 1 1 calc R . .
C35 C -0.0209(5) 0.5848(4) 0.7632(3) 0.0319(14) Uani 1 1 d . . .
C36 C -0.1114(5) 0.5267(4) 0.7620(3) 0.0330(14) Uani 1 1 d . . .
H36 H -0.1726 0.5482 0.7630 0.040 Uiso 1 1 calc R . .
C37 C -0.1096(5) 0.4372(4) 0.7592(3) 0.0309(13) Uani 1 1 d . . .
C38 C -0.0207(5) 0.4059(4) 0.7565(3) 0.0280(13) Uani 1 1 d . . .
H38 H -0.0216 0.3441 0.7545 0.034 Uiso 1 1 calc R . .
C39 C -0.0213(6) 0.6808(4) 0.7636(4) 0.0438(17) Uani 1 1 d . . .
C40 C -0.2061(5) 0.3756(4) 0.7580(4) 0.0356(14) Uani 1 1 d . . .
C41 C 0.1535(4) 0.3201(3) 0.7105(3) 0.0260(12) Uani 1 1 d . . .
C42 C 0.0737(5) 0.2823(3) 0.6351(3) 0.0293(13) Uani 1 1 d . . .
H42 H 0.0274 0.3183 0.6154 0.035 Uiso 1 1 calc R . .
C43 C 0.0595(5) 0.1955(4) 0.5883(3) 0.0310(14) Uani 1 1 d . A .
C44 C 0.1245(5) 0.1408(4) 0.6153(3) 0.0324(14) Uani 1 1 d . . .
H44 H 0.1150 0.0810 0.5835 0.039 Uiso 1 1 calc R . .
C45 C 0.2033(5) 0.1745(4) 0.6891(4) 0.0313(14) Uani 1 1 d . . .
C46 C 0.2191(5) 0.2629(3) 0.7357(4) 0.0287(13) Uani 1 1 d . . .
H46 H 0.2754 0.2849 0.7854 0.034 Uiso 1 1 calc R . .
C47 C -0.0259(5) 0.1612(4) 0.5079(4) 0.0454(17) Uani 1 1 d D . .
C48 C 0.2710(5) 0.1149(4) 0.7200(4) 0.0396(16) Uani 1 1 d . . .
C49 C 0.2452(4) 0.4528(3) 0.8555(3) 0.0251(12) Uani 1 1 d . . .
C50 C 0.2308(5) 0.3951(4) 0.9084(3) 0.0303(13) Uani 1 1 d . . .
H50 H 0.1848 0.3378 0.8845 0.036 Uiso 1 1 calc R . .
C51 C 0.2805(5) 0.4183(4) 0.9934(3) 0.0337(14) Uani 1 1 d . B .
C52 C 0.3469(5) 0.5019(4) 1.0304(4) 0.0390(15) Uani 1 1 d . . .
H52 H 0.3824 0.5182 1.0885 0.047 Uiso 1 1 calc R . .
C53 C 0.3601(5) 0.5610(4) 0.9810(4) 0.0365(15) Uani 1 1 d . . .
C54 C 0.3119(5) 0.5373(4) 0.8958(3) 0.0330(14) Uani 1 1 d . . .
H54 H 0.3243 0.5794 0.8636 0.040 Uiso 1 1 calc R . .
C55 C 0.2663(5) 0.3529(4) 1.0460(4) 0.0458(17) Uani 1 1 d D . .
C56 C 0.4288(6) 0.6536(5) 1.0226(4) 0.0479(18) Uani 1 1 d . . .
C57 C 0.2387(4) 0.4721(3) 0.6981(3) 0.0267(13) Uani 1 1 d . . .
C58 C 0.3441(5) 0.4778(3) 0.7078(3) 0.0292(13) Uani 1 1 d . . .
H58 H 0.3847 0.4652 0.7567 0.035 Uiso 1 1 calc R . .
C59 C 0.3932(5) 0.5007(4) 0.6504(4) 0.0312(13) Uani 1 1 d . C .
C60 C 0.3369(5) 0.5190(4) 0.5778(4) 0.0349(15) Uani 1 1 d . . .
H60 H 0.3696 0.5347 0.5379 0.042 Uiso 1 1 calc R . .
C61 C 0.2323(5) 0.5138(4) 0.5653(3) 0.0317(14) Uani 1 1 d . . .
C62 C 0.1843(5) 0.4915(3) 0.6234(3) 0.0293(13) Uani 1 1 d . . .
H62 H 0.1122 0.4892 0.6128 0.035 Uiso 1 1 calc R . .
C63 C 0.5046(5) 0.5038(4) 0.6630(4) 0.0439(16) Uani 1 1 d D . .
C64 C 0.1658(6) 0.5282(5) 0.4864(4) 0.0488(18) Uani 1 1 d . . .
B1 B 0.1777(5) 0.4280(4) 0.7564(4) 0.0248(14) Uani 1 1 d . . .
F19A F 0.5639(9) 0.5629(8) 0.7267(8) 0.067(3) Uani 0.38 1 d PDU C 2
F20A F 0.5232(12) 0.4247(7) 0.6696(12) 0.102(5) Uani 0.38 1 d PDU C 2
F21A F 0.5366(13) 0.5165(14) 0.5970(8) 0.114(5) Uani 0.38 1 d PDU C 2

loop_
_atom_site_aniso_label
_atom_site_aniso_U_11
_atom_site_aniso_U_22
_atom_site_aniso_U_33
_atom_site_aniso_U_23
_atom_site_aniso_U_13
_atom_site_aniso_U_12
Re1 0.02536(14) 0.02578(12) 0.02285(12) 0.00918(8) 0.00743(9) 0.00685(9)
F1 0.096(4) 0.030(2) 0.159(5) -0.002(3) -0.012(4) 0.010(3)
F2 0.307(9) 0.040(3) 0.061(3) 0.027(2) 0.043(4) 0.067(4)
F3 0.152(6) 0.051(3) 0.199(6) 0.046(3) 0.126(5) 0.062(3)
F4 0.053(3) 0.042(2) 0.134(4) 0.011(2) 0.048(3) 0.007(2)
F5 0.071(3) 0.083(3) 0.041(2) 0.009(2) 0.029(2) -0.009(2)
F6 0.036(3) 0.093(3) 0.073(3) 0.041(3) 0.009(2) 0.004(2)
F7 0.084(6) 0.051(4) 0.083(5) -0.009(4) -0.039(4) 0.029(4)
F8 0.057(4) 0.067(4) 0.051(4) 0.007(3) 0.008(3) -0.021(3)
F9 0.080(5) 0.126(6) 0.031(3) -0.005(4) 0.024(3) 0.007(5)
F10 0.082(3) 0.082(3) 0.108(4) 0.074(3) 0.063(3) 0.053(3)
F11 0.098(4) 0.089(3) 0.072(3) 0.046(2) 0.058(3) 0.072(3)
F12 0.082(4) 0.066(3) 0.106(4) 0.011(3) -0.018(3) 0.045(3)
F13 0.058(5) 0.052(4) 0.051(4) 0.026(3) 0.008(4) -0.007(4)
F14 0.078(5) 0.090(6) 0.095(6) 0.058(5) 0.036(5) 0.041(4)
F15 0.080(5) 0.053(4) 0.033(3) 0.008(3) 0.026(4) -0.006(4)
F16 0.065(4) 0.069(3) 0.125(5) -0.003(3) -0.037(4) -0.004(3)
F17 0.102(4) 0.054(3) 0.171(6) -0.046(3) 0.071(4) -0.016(3)
F18 0.183(7) 0.085(4) 0.056(3) 0.006(3) 0.003(4) -0.083(4)
F19 0.043(4) 0.148(6) 0.066(4) 0.038(5) 0.019(4) 0.029(4)
F20 0.032(3) 0.060(4) 0.060(4) -0.019(3) 0.013(3) 0.020(3)
F21 0.044(4) 0.049(4) 0.133(6) 0.014(4) 0.037(4) 0.001(3)
F22 0.057(3) 0.066(3) 0.033(2) 0.0096(18) -0.011(2) -0.021(2)
F23 0.073(3) 0.132(4) 0.035(2) 0.037(3) 0.013(2) -0.007(3)
F24 0.070(3) 0.059(3) 0.057(3) 0.030(2) -0.012(2) 0.010(2)
F7A 0.063(7) 0.118(8) 0.057(6) 0.017(6) 0.013(5) 0.008(6)
F8A 0.108(8) 0.057(6) 0.091(8) 0.003(6) -0.012(6) 0.028(6)
F9A 0.076(7) 0.075(7) 0.046(5) 0.029(5) -0.004(5) -0.007(5)
F13A 0.111(9) 0.108(9) 0.111(9) 0.041(7) 0.062(7) 0.029(7)
F14A 0.095(8) 0.046(6) 0.052(6) 0.018(5) 0.021(6) 0.016(6)
F15A 0.088(8) 0.070(7) 0.059(7) 0.039(6) -0.016(6) 0.008(6)
O1 0.050(3) 0.039(2) 0.031(2) 0.0080(19) -0.004(2) 0.012(2)
O2 0.056(3) 0.088(4) 0.055(3) 0.040(3) 0.033(3) 0.021(3)
O3 0.050(3) 0.033(2) 0.040(3) 0.002(2) -0.007(2) 0.004(2)
O4 0.046(3) 0.052(3) 0.043(3) 0.023(2) 0.027(2) 0.021(2)
O5 0.051(3) 0.037(2) 0.049(3) 0.019(2) 0.007(2) 0.019(2)
N1 0.023(3) 0.024(2) 0.023(2) 0.0073(18) 0.006(2) 0.0035(19)
N2 0.027(3) 0.025(2) 0.022(2) 0.0076(18) 0.008(2) 0.005(2)
C1 0.034(4) 0.027(3) 0.025(3) 0.010(2) 0.009(3) 0.010(3)
C2 0.030(4) 0.043(4) 0.031(3) 0.013(3) 0.003(3) 0.011(3)
C3 0.042(4) 0.032(3) 0.035(3) 0.014(3) 0.012(3) 0.018(3)
C4 0.035(4) 0.025(3) 0.030(3) 0.011(2) 0.008(3) 0.014(3)
C5 0.029(4) 0.036(3) 0.032(3) 0.013(3) 0.008(3) 0.008(3)
C6 0.020(3) 0.026(3) 0.020(3) 0.008(2) 0.008(2) 0.001(2)
C7 0.039(4) 0.024(3) 0.034(3) 0.012(2) 0.008(3) 0.008(3)
C8 0.038(4) 0.029(3) 0.030(3) 0.015(2) 0.009(3) 0.010(3)
C9 0.022(3) 0.027(3) 0.024(3) 0.011(2) 0.002(2) 0.003(2)
C10 0.029(3) 0.036(3) 0.032(3) 0.013(3) 0.005(3) 0.011(3)
C11 0.030(4) 0.039(3) 0.047(4) 0.010(3) 0.005(3) -0.001(3)
C12 0.041(4) 0.042(4) 0.038(4) 0.003(3) -0.012(3) 0.003(3)
C13 0.046(4) 0.046(4) 0.024(3) 0.004(3) 0.002(3) 0.010(3)
C14 0.026(3) 0.041(3) 0.026(3) 0.014(3) 0.004(3) 0.011(3)
C15 0.045(4) 0.051(4) 0.023(3) 0.010(3) 0.016(3) 0.015(3)
C16 0.064(5) 0.057(4) 0.040(4) 0.009(3) 0.024(4) 0.026(4)
C17 0.064(5) 0.072(5) 0.054(4) 0.036(4) 0.027(4) 0.024(4)
C18 0.031(4) 0.046(4) 0.033(3) 0.016(3) 0.014(3) 0.007(3)
C19 0.064(5) 0.068(5) 0.043(4) 0.016(3) 0.025(4) 0.036(4)
C20 0.040(4) 0.070(5) 0.054(4) 0.034(4) 0.017(4) 0.002(4)
C21 0.040(4) 0.018(3) 0.020(3) 0.005(2) 0.005(3) 0.004(2)
C22 0.028(3) 0.020(3) 0.037(3) 0.006(2) 0.006(3) 0.003(2)
C23 0.036(4) 0.035(3) 0.041(4) 0.008(3) 0.004(3) -0.001(3)
C24 0.040(4) 0.039(4) 0.033(3) 0.002(3) -0.005(3) -0.001(3)
C25 0.059(5) 0.039(3) 0.024(3) 0.001(3) 0.009(3) 0.008(3)
C26 0.038(4) 0.030(3) 0.027(3) 0.009(2) 0.009(3) 0.010(3)
C27 0.047(4) 0.034(3) 0.034(3) 0.005(3) 0.015(3) 0.010(3)
C28 0.069(6) 0.076(5) 0.053(4) 0.029(4) 0.034(4) 0.028(4)
C29 0.060(5) 0.065(5) 0.084(6) 0.023(4) 0.038(5) 0.032(4)
C30 0.035(4) 0.031(3) 0.034(3) 0.006(2) 0.011(3) 0.007(3)
C31 0.045(4) 0.055(4) 0.054(4) 0.014(3) 0.022(4) 0.013(3)
C32 0.078(6) 0.032(3) 0.054(4) 0.020(3) 0.033(4) 0.010(3)
C33 0.026(3) 0.029(3) 0.019(3) 0.006(2) 0.005(2) 0.006(2)
C34 0.033(4) 0.027(3) 0.022(3) 0.003(2) 0.007(3) 0.007(3)
C35 0.043(4) 0.022(3) 0.028(3) 0.005(2) 0.006(3) 0.009(3)
C36 0.035(4) 0.040(3) 0.026(3) 0.005(2) 0.008(3) 0.018(3)
C37 0.030(3) 0.039(3) 0.021(3) 0.005(2) 0.005(3) 0.010(3)
C38 0.041(4) 0.027(3) 0.019(3) 0.010(2) 0.009(3) 0.012(3)
C39 0.060(5) 0.028(3) 0.040(4) 0.001(3) 0.012(4) 0.014(3)
C40 0.038(4) 0.042(4) 0.033(3) 0.013(3) 0.014(3) 0.014(3)
C41 0.026(3) 0.029(3) 0.030(3) 0.013(2) 0.014(3) 0.010(2)
C42 0.031(3) 0.026(3) 0.031(3) 0.005(2) 0.010(3) 0.009(3)
C43 0.039(4) 0.029(3) 0.031(3) 0.009(2) 0.019(3) 0.007(3)
C44 0.043(4) 0.030(3) 0.031(3) 0.004(2) 0.024(3) 0.010(3)
C45 0.037(4) 0.032(3) 0.036(3) 0.015(3) 0.021(3) 0.013(3)
C46 0.029(3) 0.026(3) 0.035(3) 0.011(2) 0.013(3) 0.008(2)
C47 0.050(5) 0.034(4) 0.043(4) -0.007(3) 0.008(4) 0.008(3)
C48 0.044(4) 0.036(3) 0.046(4) 0.013(3) 0.017(4) 0.019(3)
C49 0.024(3) 0.030(3) 0.025(3) 0.007(2) 0.009(2) 0.011(2)
C50 0.033(4) 0.031(3) 0.028(3) 0.008(2) 0.010(3) 0.007(3)
C51 0.038(4) 0.038(3) 0.028(3) 0.010(3) 0.011(3) 0.014(3)
C52 0.044(4) 0.043(4) 0.026(3) 0.005(3) 0.005(3) 0.011(3)
C53 0.038(4) 0.035(3) 0.032(3) 0.004(3) 0.007(3) 0.006(3)
C54 0.039(4) 0.033(3) 0.031(3) 0.014(2) 0.010(3) 0.013(3)
C55 0.053(5) 0.053(4) 0.036(4) 0.017(3) 0.016(4) 0.015(4)
C56 0.056(5) 0.047(4) 0.031(3) 0.003(3) 0.008(4) 0.000(4)
C57 0.026(3) 0.022(3) 0.028(3) 0.001(2) 0.006(3) 0.003(2)
C58 0.032(4) 0.027(3) 0.024(3) 0.001(2) 0.005(3) 0.005(3)
C59 0.030(4) 0.029(3) 0.033(3) 0.003(2) 0.010(3) 0.004(3)
C60 0.044(4) 0.028(3) 0.032(3) 0.003(2) 0.019(3) -0.001(3)
C61 0.041(4) 0.029(3) 0.019(3) 0.003(2) 0.005(3) 0.002(3)
C62 0.029(3) 0.027(3) 0.032(3) 0.009(2) 0.007(3) 0.007(2)
C63 0.039(4) 0.045(4) 0.043(4) 0.006(3) 0.011(3) 0.004(3)
C64 0.051(5) 0.060(5) 0.032(4) 0.020(3) 0.012(3) -0.004(4)
B1 0.025(4) 0.024(3) 0.026(3) 0.009(2) 0.004(3) 0.009(3)
F19A 0.040(5) 0.066(6) 0.073(6) -0.019(5) 0.003(5) 0.013(5)
F20A 0.079(7) 0.087(7) 0.140(8) 0.023(7) 0.027(7) 0.036(6)
F21A 0.094(8) 0.151(9) 0.104(8) 0.034(7) 0.042(7) 0.026(7)

loop_
_atom_type_symbol
_atom_type_description
_atom_type_scat_dispersion_real
_atom_type_scat_dispersion_imag
_atom_type_scat_source
C C 0.0033 0.0016 'International Tables Vol C Tables 4.2.6.8 and 6.1.1.4'
H H 0.0000 0.0000 'International Tables Vol C Tables 4.2.6.8 and 6.1.1.4'
O O 0.0106 0.0060 'International Tables Vol C Tables 4.2.6.8 and 6.1.1.4'
N N 0.0061 0.0033 'International Tables Vol C Tables 4.2.6.8 and 6.1.1.4'
F F 0.0171 0.0103 'International Tables Vol C Tables 4.2.6.8 and 6.1.1.4'
B B 0.0013 0.0007 'International Tables Vol C Tables 4.2.6.8 and 6.1.1.4'
Re Re -1.0185 7.2310 'International Tables Vol C Tables 4.2.6.8 and 6.1.1.4'
Cl Cl 0.1484 0.1585 'International Tables Vol C Tables 4.2.6.8 and 6.1.1.4'

loop_
_geom_angle_atom_site_label_1
_geom_angle_atom_site_label_2
_geom_angle_atom_site_label_3
_geom_angle
C5 Re1 C2 89.9(2)
C5 Re1 C4 90.2(2)
C2 Re1 C4 179.3(2)
C5 Re1 C1 86.7(2)
C2 Re1 C1 87.9(2)
C4 Re1 C1 92.8(2)
C5 Re1 C3 84.3(2)
C2 Re1 C3 89.9(2)
C4 Re1 C3 89.4(2)
C1 Re1 C3 170.7(2)
C5 Re1 C6 175.9(2)
C2 Re1 C6 94.0(2)
C4 Re1 C6 86.0(2)
C1 Re1 C6 94.9(2)
C3 Re1 C6 94.2(2)
C6 N1 C8 112.3(4)
C6 N1 C9 126.9(4)
C8 N1 C9 120.7(5)
C7 N2 C6 110.9(4)
C7 N2 C21 121.9(4)
C6 N2 C21 126.7(4)
O1 C1 Re1 169.6(5)
O2 C2 Re1 176.5(5)
O3 C3 Re1 170.4(5)
O4 C4 Re1 178.1(5)
O5 C5 Re1 178.0(5)
N1 C6 N2 102.5(4)
N1 C6 Re1 128.6(4)
N2 C6 Re1 128.5(4)
C8 C7 N2 107.3(5)
C8 C7 H7 126.3
N2 C7 H7 126.3
C7 C8 N1 106.9(5)
C7 C8 H8 126.5
N1 C8 H8 126.5
C14 C9 C10 124.6(5)
C14 C9 N1 117.0(5)
C10 C9 N1 118.4(5)
C11 C10 C9 116.4(5)
C11 C10 C18 121.1(6)
C9 C10 C18 122.5(5)
C12 C11 C10 120.5(6)
C12 C11 H11 119.7
C10 C11 H11 119.7
C11 C12 C13 121.3(6)
C11 C12 H12 119.3
C13 C12 H12 119.3
C12 C13 C14 121.2(6)
C12 C13 H13 119.4
C14 C13 H13 119.4
C13 C14 C9 116.0(5)
C13 C14 C15 120.8(5)
C9 C14 C15 123.2(5)
C14 C15 C17 111.0(6)
C14 C15 C16 112.0(5)
C17 C15 C16 110.0(5)
C14 C15 H15 107.9
C17 C15 H15 107.9
C16 C15 H15 107.9
C15 C16 H16A 109.5
C15 C16 H16B 109.5
H16A C16 H16B 109.5
C15 C16 H16C 109.5
H16A C16 H16C 109.5
H16B C16 H16C 109.5
C15 C17 H17A 109.5
C15 C17 H17B 109.5
H17A C17 H17B 109.5
C15 C17 H17C 109.5
H17A C17 H17C 109.5
H17B C17 H17C 109.5
C10 C18 C20 113.1(5)
C10 C18 C19 111.7(5)
C20 C18 C19 110.4(5)
C10 C18 H18 107.1
C20 C18 H18 107.1
C19 C18 H18 107.1
C18 C19 H19A 109.5
C18 C19 H19B 109.5
H19A C19 H19B 109.5
C18 C19 H19C 109.5
H19A C19 H19C 109.5
H19B C19 H19C 109.5
C18 C20 H20A 109.5
C18 C20 H20B 109.5
H20A C20 H20B 109.5
C18 C20 H20C 109.5
H20A C20 H20C 109.5
H20B C20 H20C 109.5
C22 C21 C26 124.4(5)
C22 C21 N2 118.8(5)
C26 C21 N2 116.5(5)
C21 C22 C23 116.0(5)
C21 C22 C30 123.6(5)
C23 C22 C30 120.5(5)
C24 C23 C22 120.7(6)
C24 C23 H23 119.6
C22 C23 H23 119.6
C23 C24 C25 121.5(6)
C23 C24 H24 119.2
C25 C24 H24 119.2
C24 C25 C26 120.8(6)
C24 C25 H25 119.6
C26 C25 H25 119.6
C25 C26 C21 116.4(6)
C25 C26 C27 120.0(5)
C21 C26 C27 123.5(5)
C28 C27 C29 110.4(6)
C28 C27 C26 112.8(6)
C29 C27 C26 110.5(5)
C28 C27 H27 107.6
C29 C27 H27 107.6
C26 C27 H27 107.6
C27 C28 H28A 109.5
C27 C28 H28B 109.5
H28A C28 H28B 109.5
C27 C28 H28C 109.5
H28A C28 H28C 109.5
H28B C28 H28C 109.5
C27 C29 H29A 109.5
C27 C29 H29B 109.5
H29A C29 H29B 109.5
C27 C29 H29C 109.5
H29A C29 H29C 109.5
H29B C29 H29C 109.5
C22 C30 C31 112.1(5)
C22 C30 C32 110.9(5)
C31 C30 C32 110.5(6)
C22 C30 H30 107.7
C31 C30 H30 107.7
C32 C30 H30 107.7
C30 C31 H31A 109.5
C30 C31 H31B 109.5
H31A C31 H31B 109.5
C30 C31 H31C 109.5
H31A C31 H31C 109.5
H31B C31 H31C 109.5
C30 C32 H32A 109.5
C30 C32 H32B 109.5
H32A C32 H32B 109.5
C30 C32 H32C 109.5
H32A C32 H32C 109.5
H32B C32 H32C 109.5
C34 C33 C38 116.1(5)
C34 C33 B1 121.0(5)
C38 C33 B1 122.8(5)
C35 C34 C33 122.4(6)
C35 C34 H34 118.8
C33 C34 H34 118.8
C34 C35 C36 120.6(5)
C34 C35 C39 119.8(6)
C36 C35 C39 119.6(6)
C37 C36 C35 118.2(6)
C37 C36 H36 120.9
C35 C36 H36 120.9
C36 C37 C38 120.7(6)
C36 C37 C40 118.1(6)
C38 C37 C40 121.3(5)
C37 C38 C33 122.0(5)
C37 C38 H38 119.0
C33 C38 H38 119.0
F2 C39 F1 103.9(7)
F2 C39 F3 106.8(7)
F1 C39 F3 102.7(5)
F2 C39 C35 114.8(5)
F1 C39 C35 113.5(6)
F3 C39 C35 113.9(6)
F5 C40 F6 106.5(5)
F5 C40 F4 106.4(5)
F6 C40 F4 104.4(5)
F5 C40 C37 114.4(5)
F6 C40 C37 112.0(5)
F4 C40 C37 112.5(5)
C42 C41 C46 115.3(5)
C42 C41 B1 121.0(5)
C46 C41 B1 123.0(5)
C43 C42 C41 123.1(5)
C43 C42 H42 118.4
C41 C42 H42 118.4
C44 C43 C42 120.2(6)
C44 C43 C47 120.1(5)
C42 C43 C47 119.7(5)
C45 C44 C43 118.8(5)
C45 C44 H44 120.6
C43 C44 H44 120.6
C44 C45 C46 121.1(5)
C44 C45 C48 119.0(5)
C46 C45 C48 119.8(5)
C45 C46 C41 121.5(5)
C45 C46 H46 119.3
C41 C46 H46 119.3
F8A C47 F7 127.5(9)
F8A C47 F9 44.5(8)
F7 C47 F9 111.1(8)
F8A C47 F7A 111.1(9)
F7 C47 F7A 46.1(6)
F9 C47 F7A 134.3(9)
F8A C47 F8 58.2(8)
F7 C47 F8 104.6(7)
F9 C47 F8 101.8(6)
F7A C47 F8 62.1(8)
F8A C47 F9A 104.8(9)
F7 C47 F9A 54.4(7)
F9 C47 F9A 64.8(7)
F7A C47 F9A 99.3(8)
F8 C47 F9A 140.1(8)
F8A C47 C43 116.0(8)
F7 C47 C43 116.5(5)
F9 C47 C43 111.8(6)
F7A C47 C43 113.9(8)
F8 C47 C43 109.7(6)
F9A C47 C43 110.1(7)
F10 C48 F11 107.1(5)
F10 C48 F12 103.9(6)
F11 C48 F12 103.4(6)
F10 C48 C45 113.3(5)
F11 C48 C45 114.9(5)
F12 C48 C45 113.1(5)
C54 C49 C50 115.1(5)
C54 C49 B1 122.1(5)
C50 C49 B1 122.4(5)
C51 C50 C49 123.0(5)
C51 C50 H50 118.5
C49 C50 H50 118.5
C50 C51 C52 120.0(6)
C50 C51 C55 120.9(5)
C52 C51 C55 119.1(5)
C53 C52 C51 118.5(5)
C53 C52 H52 120.8
C51 C52 H52 120.8
C52 C53 C54 121.6(5)
C52 C53 C56 118.1(5)
C54 C53 C56 120.3(6)
C53 C54 C49 121.7(5)
C53 C54 H54 119.1
C49 C54 H54 119.1
F14A C55 F13A 107.1(10)
F14A C55 F15A 104.0(9)
F13A C55 F15A 106.4(9)
F14A C55 F13 31.2(7)
F13A C55 F13 78.8(9)
F15A C55 F13 125.7(10)
F14A C55 F15 128.7(10)
F13A C55 F15 32.9(7)
F15A C55 F15 76.6(8)
F13 C55 F15 107.5(7)
F14A C55 F14 75.8(8)
F13A C55 F14 127.6(11)
F15A C55 F14 31.0(7)
F13 C55 F14 103.5(7)
F15 C55 F14 104.3(7)
F14A C55 C51 113.3(9)
F13A C55 C51 113.0(10)
F15A C55 C51 112.4(9)
F13 C55 C51 114.4(6)
F15 C55 C51 113.2(6)
F14 C55 C51 112.9(7)
F18 C56 F17 105.5(7)
F18 C56 F16 103.8(7)
F17 C56 F16 104.7(6)
F18 C56 C53 115.3(5)
F17 C56 C53 113.3(6)
F16 C56 C53 113.2(6)
C58 C57 C62 114.2(5)
C58 C57 B1 123.4(5)
C62 C57 B1 121.3(5)
C59 C58 C57 123.8(5)
C59 C58 H58 118.1
C57 C58 H58 118.1
C58 C59 C60 120.1(6)
C58 C59 C63 121.5(5)
C60 C59 C63 118.4(5)
C61 C60 C59 118.2(5)
C61 C60 H60 120.9
C59 C60 H60 120.9
C60 C61 C62 121.2(5)
C60 C61 C64 121.0(6)
C62 C61 C64 117.8(6)
C61 C62 C57 122.5(6)
C61 C62 H62 118.8
C57 C62 H62 118.8
F19A C63 F20A 108.5(9)
F19A C63 F20 129.4(8)
F20A C63 F20 54.0(7)
F19A C63 F21 54.5(7)
F20A C63 F21 136.7(9)
F20 C63 F21 102.9(6)
F19A C63 F21A 107.4(9)
F20A C63 F21A 102.7(9)
F20 C63 F21A 50.1(8)
F21 C63 F21A 57.7(8)
F19A C63 F19 54.6(7)
F20A C63 F19 57.0(8)
F20 C63 F19 103.4(6)
F21 C63 F19 105.2(7)
F21A C63 F19 132.2(10)
F19A C63 C59 114.4(7)
F20A C63 C59 109.5(8)
F20 C63 C59 116.2(5)
F21 C63 C59 113.8(6)
F21A C63 C59 113.6(9)
F19 C63 C59 114.1(6)
F22 C64 F23 107.9(5)
F22 C64 F24 104.9(6)
F23 C64 F24 106.1(6)
F22 C64 C61 112.7(5)
F23 C64 C61 112.3(6)
F24 C64 C61 112.4(5)
C57 B1 C33 112.7(4)
C57 B1 C49 113.6(5)
C33 B1 C49 104.7(4)
C57 B1 C41 101.1(4)
C33 B1 C41 111.6(5)
C49 B1 C41 113.4(4)

loop_
_geom_bond_atom_site_label_1
_geom_bond_atom_site_label_2
_geom_bond_distance
Re1 C5 1.996(6)
Re1 C2 2.018(7)
Re1 C4 2.019(6)
Re1 C1 2.028(6)
Re1 C3 2.053(7)
Re1 C6 2.205(5)
F1 C39 1.311(8)
F2 C39 1.276(8)
F3 C39 1.321(8)
F4 C40 1.337(7)
F5 C40 1.318(7)
F6 C40 1.336(7)
F7 C47 1.280(8)
F8 C47 1.374(8)
F9 C47 1.314(8)
F10 C48 1.316(7)
F11 C48 1.319(7)
F12 C48 1.353(8)
F13 C55 1.317(8)
F14 C55 1.336(9)
F15 C55 1.320(8)
F16 C56 1.336(8)
F17 C56 1.310(8)
F18 C56 1.278(8)
F19 C63 1.354(8)
F20 C63 1.313(7)
F21 C63 1.329(8)
F22 C64 1.338(7)
F23 C64 1.340(7)
F24 C64 1.356(8)
F7A C47 1.321(11)
F8A C47 1.259(10)
F9A C47 1.375(10)
F13A C55 1.310(11)
F14A C55 1.292(11)
F15A C55 1.317(11)
O1 C1 1.115(6)
O2 C2 1.131(7)
O3 C3 1.112(7)
O4 C4 1.127(7)
O5 C5 1.125(7)
N1 C6 1.356(7)
N1 C8 1.380(7)
N1 C9 1.459(6)
N2 C7 1.383(7)
N2 C6 1.387(6)
N2 C21 1.446(7)
C7 C8 1.325(8)
C7 H7 0.9500
C8 H8 0.9500
C9 C14 1.399(7)
C9 C10 1.401(8)
C10 C11 1.384(8)
C10 C18 1.508(8)
C11 C12 1.379(9)
C11 H11 0.9500
C12 C13 1.380(9)
C12 H12 0.9500
C13 C14 1.380(8)
C13 H13 0.9500
C14 C15 1.508(8)
C15 C17 1.517(9)
C15 C16 1.525(8)
C15 H15 1.0000
C16 H16A 0.9800
C16 H16B 0.9800
C16 H16C 0.9800
C17 H17A 0.9800
C17 H17B 0.9800
C17 H17C 0.9800
C18 C20 1.533(8)
C18 C19 1.539(9)
C18 H18 1.0000
C19 H19A 0.9800
C19 H19B 0.9800
C19 H19C 0.9800
C20 H20A 0.9800
C20 H20B 0.9800
C20 H20C 0.9800
C21 C22 1.388(8)
C21 C26 1.407(7)
C22 C23 1.423(8)
C22 C30 1.504(8)
C23 C24 1.370(9)
C23 H23 0.9500
C24 C25 1.375(9)
C24 H24 0.9500
C25 C26 1.401(8)
C25 H25 0.9500
C26 C27 1.523(9)
C27 C28 1.522(9)
C27 C29 1.522(9)
C27 H27 1.0000
C28 H28A 0.9800
C28 H28B 0.9800
C28 H28C 0.9800
C29 H29A 0.9800
C29 H29B 0.9800
C29 H29C 0.9800
C30 C31 1.525(9)
C30 C32 1.537(8)
C30 H30 1.0000
C31 H31A 0.9800
C31 H31B 0.9800
C31 H31C 0.9800
C32 H32A 0.9800
C32 H32B 0.9800
C32 H32C 0.9800
C33 C34 1.398(7)
C33 C38 1.404(8)
C33 B1 1.641(8)
C34 C35 1.375(8)
C34 H34 0.9500
C35 C36 1.399(8)
C35 C39 1.487(8)
C36 C37 1.385(8)
C36 H36 0.9500
C37 C38 1.386(8)
C37 C40 1.490(8)
C38 H38 0.9500
C41 C42 1.407(8)
C41 C46 1.409(7)
C41 B1 1.646(8)
C42 C43 1.382(7)
C42 H42 0.9500
C43 C44 1.381(8)
C43 C47 1.495(9)
C44 C45 1.377(8)
C44 H44 0.9500
C45 C46 1.397(7)
C45 C48 1.485(8)
C46 H46 0.9500
C49 C54 1.404(8)
C49 C50 1.410(8)
C49 B1 1.644(8)
C50 C51 1.382(8)
C50 H50 0.9500
C51 C52 1.385(8)
C51 C55 1.498(8)
C52 C53 1.377(8)
C52 H52 0.9500
C53 C54 1.383(8)
C53 C56 1.510(9)
C54 H54 0.9500
C57 C58 1.394(8)
C57 C62 1.416(8)
C57 B1 1.624(8)
C58 C59 1.385(8)
C58 H58 0.9500
C59 C60 1.388(8)
C59 C63 1.473(9)
C60 C61 1.377(8)
C60 H60 0.9500
C61 C62 1.383(8)
C61 C64 1.500(9)
C62 H62 0.9500
C63 F19A 1.267(9)
C63 F20A 1.313(11)
C63 F21A 1.340(11)

loop_
_geom_torsion_atom_site_label_1
_geom_torsion_atom_site_label_2
_geom_torsion_atom_site_label_3
_geom_torsion_atom_site_label_4
_geom_torsion
C5 Re1 C1 O1 25(3)
C2 Re1 C1 O1 -65(3)
C4 Re1 C1 O1 115(3)
C3 Re1 C1 O1 12(4)
C6 Re1 C1 O1 -159(3)
C5 Re1 C2 O2 -56(9)
C4 Re1 C2 O2 -148(16)
C1 Re1 C2 O2 31(9)
C3 Re1 C2 O2 -140(9)
C6 Re1 C2 O2 126(9)
C5 Re1 C3 O3 -7(3)
C2 Re1 C3 O3 83(3)
C4 Re1 C3 O3 -97(3)
C1 Re1 C3 O3 7(4)
C6 Re1 C3 O3 177(3)
C5 Re1 C4 O4 -111(14)
C2 Re1 C4 O4 -18(30)
C1 Re1 C4 O4 163(14)
C3 Re1 C4 O4 -26(14)
C6 Re1 C4 O4 68(14)
C2 Re1 C5 O5 -162(16)
C4 Re1 C5 O5 17(16)
C1 Re1 C5 O5 110(16)
C3 Re1 C5 O5 -72(16)
C6 Re1 C5 O5 -3(19)
C8 N1 C6 N2 -0.1(6)
C9 N1 C6 N2 179.3(5)
C8 N1 C6 Re1 173.1(4)
C9 N1 C6 Re1 -7.5(8)
C7 N2 C6 N1 0.2(6)
C21 N2 C6 N1 -171.7(5)
C7 N2 C6 Re1 -173.1(4)
C21 N2 C6 Re1 15.0(8)
C5 Re1 C6 N1 -69(3)
C2 Re1 C6 N1 89.6(5)
C4 Re1 C6 N1 -89.7(5)
C1 Re1 C6 N1 177.8(5)
C3 Re1 C6 N1 -0.6(5)
C5 Re1 C6 N2 102(3)
C2 Re1 C6 N2 -98.8(5)
C4 Re1 C6 N2 81.9(5)
C1 Re1 C6 N2 -10.6(5)
C3 Re1 C6 N2 170.9(5)
C6 N2 C7 C8 -0.2(6)
C21 N2 C7 C8 172.2(5)
N2 C7 C8 N1 0.1(6)
C6 N1 C8 C7 0.0(7)
C9 N1 C8 C7 -179.4(5)
C6 N1 C9 C14 99.0(6)
C8 N1 C9 C14 -81.6(7)
C6 N1 C9 C10 -83.8(7)
C8 N1 C9 C10 95.5(6)
C14 C9 C10 C11 2.2(9)
N1 C9 C10 C11 -174.6(5)
C14 C9 C10 C18 -179.2(5)
N1 C9 C10 C18 3.9(8)
C9 C10 C11 C12 -1.7(9)
C18 C10 C11 C12 179.8(6)
C10 C11 C12 C13 0.8(10)
C11 C12 C13 C14 -0.3(10)
C12 C13 C14 C9 0.7(9)
C12 C13 C14 C15 -177.3(6)
C10 C9 C14 C13 -1.8(9)
N1 C9 C14 C13 175.1(5)
C10 C9 C14 C15 176.2(5)
N1 C9 C14 C15 -6.8(8)
C13 C14 C15 C17 -76.0(7)
C9 C14 C15 C17 106.1(7)
C13 C14 C15 C16 47.3(8)
C9 C14 C15 C16 -130.6(6)
C11 C10 C18 C20 -37.8(8)
C9 C10 C18 C20 143.8(6)
C11 C10 C18 C19 87.5(7)
C9 C10 C18 C19 -90.9(7)
C7 N2 C21 C22 91.8(6)
C6 N2 C21 C22 -97.1(6)
C7 N2 C21 C26 -82.0(6)
C6 N2 C21 C26 89.0(6)
C26 C21 C22 C23 -4.5(8)
N2 C21 C22 C23 -177.8(5)
C26 C21 C22 C30 175.8(5)
N2 C21 C22 C30 2.5(8)
C21 C22 C23 C24 1.8(8)
C30 C22 C23 C24 -178.4(5)
C22 C23 C24 C25 1.1(9)
C23 C24 C25 C26 -1.7(10)
C24 C25 C26 C21 -0.7(9)
C24 C25 C26 C27 178.9(6)
C22 C21 C26 C25 4.0(8)
N2 C21 C26 C25 177.4(5)
C22 C21 C26 C27 -175.6(5)
N2 C21 C26 C27 -2.2(8)
C25 C26 C27 C28 50.0(7)
C21 C26 C27 C28 -130.4(6)
C25 C26 C27 C29 -74.1(7)
C21 C26 C27 C29 105.5(7)
C21 C22 C30 C31 139.0(6)
C23 C22 C30 C31 -40.7(7)
C21 C22 C30 C32 -97.0(7)
C23 C22 C30 C32 83.3(7)
C38 C33 C34 C35 -1.2(8)
B1 C33 C34 C35 -178.2(5)
C33 C34 C35 C36 0.3(9)
C33 C34 C35 C39 -177.1(5)
C34 C35 C36 C37 0.8(8)
C39 C35 C36 C37 178.2(5)
C35 C36 C37 C38 -1.0(8)
C35 C36 C37 C40 179.9(5)
C36 C37 C38 C33 0.1(8)
C40 C37 C38 C33 179.1(5)
C34 C33 C38 C37 0.9(8)
B1 C33 C38 C37 177.9(5)
C34 C35 C39 F2 83.4(9)
C36 C35 C39 F2 -94.0(8)
C34 C35 C39 F1 -36.0(9)
C36 C35 C39 F1 146.6(6)
C34 C35 C39 F3 -153.0(6)
C36 C35 C39 F3 29.6(9)
C36 C37 C40 F5 -72.8(7)
C38 C37 C40 F5 108.2(6)
C36 C37 C40 F6 48.5(7)
C38 C37 C40 F6 -130.6(6)
C36 C37 C40 F4 165.7(5)
C38 C37 C40 F4 -13.3(8)
C46 C41 C42 C43 0.1(8)
B1 C41 C42 C43 170.8(5)
C41 C42 C43 C44 0.7(9)
C41 C42 C43 C47 -178.7(5)
C42 C43 C44 C45 -0.2(8)
C47 C43 C44 C45 179.2(5)
C43 C44 C45 C46 -1.1(8)
C43 C44 C45 C48 177.9(5)
C44 C45 C46 C41 2.0(8)
C48 C45 C46 C41 -177.0(5)
C42 C41 C46 C45 -1.4(8)
B1 C41 C46 C45 -171.9(5)
C44 C43 C47 F8A -3.7(13)
C42 C43 C47 F8A 175.7(11)
C44 C43 C47 F7 178.2(9)
C42 C43 C47 F7 -2.4(11)
C44 C43 C47 F9 -52.5(9)
C42 C43 C47 F9 126.9(7)
C44 C43 C47 F7A 127.1(10)
C42 C43 C47 F7A -53.5(11)
C44 C43 C47 F8 59.7(8)
C42 C43 C47 F8 -120.9(7)
C44 C43 C47 F9A -122.5(9)
C42 C43 C47 F9A 56.9(10)
C44 C45 C48 F10 -72.4(7)
C46 C45 C48 F10 106.7(7)
C44 C45 C48 F11 51.3(8)
C46 C45 C48 F11 -129.7(6)
C44 C45 C48 F12 169.6(6)
C46 C45 C48 F12 -11.3(8)
C54 C49 C50 C51 -1.8(8)
B1 C49 C50 C51 -174.4(5)
C49 C50 C51 C52 1.0(9)
C49 C50 C51 C55 -177.1(5)
C50 C51 C52 C53 1.1(9)
C55 C51 C52 C53 179.3(6)
C51 C52 C53 C54 -2.4(10)
C51 C52 C53 C56 177.4(6)
C52 C53 C54 C49 1.6(10)
C56 C53 C54 C49 -178.2(6)
C50 C49 C54 C53 0.5(8)
B1 C49 C54 C53 173.1(5)
C50 C51 C55 F14A 21.1(11)
C52 C51 C55 F14A -157.0(9)
C50 C51 C55 F13A -100.9(10)
C52 C51 C55 F13A 80.9(11)
C50 C51 C55 F15A 138.7(9)
C52 C51 C55 F15A -39.5(11)
C50 C51 C55 F13 -13.1(9)
C52 C51 C55 F13 168.8(7)
C50 C51 C55 F15 -136.8(7)
C52 C51 C55 F15 45.1(9)
C50 C51 C55 F14 105.0(8)
C52 C51 C55 F14 -73.2(9)
C52 C53 C56 F18 168.9(7)
C54 C53 C56 F18 -11.4(11)
C52 C53 C56 F17 -69.4(9)
C54 C53 C56 F17 110.3(8)
C52 C53 C56 F16 49.5(9)
C54 C53 C56 F16 -130.7(7)
C62 C57 C58 C59 0.3(8)
B1 C57 C58 C59 168.5(5)
C57 C58 C59 C60 -0.5(8)
C57 C58 C59 C63 -178.8(5)
C58 C59 C60 C61 0.1(8)
C63 C59 C60 C61 178.4(5)
C59 C60 C61 C62 0.4(8)
C59 C60 C61 C64 -176.9(5)
C60 C61 C62 C57 -0.6(8)
C64 C61 C62 C57 176.9(5)
C58 C57 C62 C61 0.2(7)
B1 C57 C62 C61 -168.2(5)
C58 C59 C63 F19A -63.7(11)
C60 C59 C63 F19A 117.9(10)
C58 C59 C63 F20A 58.3(11)
C60 C59 C63 F20A -120.0(10)
C58 C59 C63 F20 116.9(7)
C60 C59 C63 F20 -61.4(8)
C58 C59 C63 F21 -123.9(7)
C60 C59 C63 F21 57.8(8)
C58 C59 C63 F21A 172.5(10)
C60 C59 C63 F21A -5.9(12)
C58 C59 C63 F19 -3.3(9)
C60 C59 C63 F19 178.4(7)
C60 C61 C64 F22 127.5(6)
C62 C61 C64 F22 -49.9(8)
C60 C61 C64 F23 5.4(9)
C62 C61 C64 F23 -172.0(5)
C60 C61 C64 F24 -114.2(6)
C62 C61 C64 F24 68.4(7)
C58 C57 B1 C33 158.4(5)
C62 C57 B1 C33 -34.2(7)
C58 C57 B1 C49 39.5(7)
C62 C57 B1 C49 -153.1(5)
C58 C57 B1 C41 -82.3(6)
C62 C57 B1 C41 85.0(6)
C34 C33 B1 C57 -41.6(7)
C38 C33 B1 C57 141.6(5)
C34 C33 B1 C49 82.4(6)
C38 C33 B1 C49 -94.4(6)
C34 C33 B1 C41 -154.6(5)
C38 C33 B1 C41 28.6(7)
C54 C49 B1 C57 36.3(7)
C50 C49 B1 C57 -151.6(5)
C54 C49 B1 C33 -87.1(6)
C50 C49 B1 C33 85.0(6)
C54 C49 B1 C41 151.0(5)
C50 C49 B1 C41 -36.9(7)
C42 C41 B1 C57 -76.5(6)
C46 C41 B1 C57 93.5(6)
C42 C41 B1 C33 43.5(7)
C46 C41 B1 C33 -146.5(5)
C42 C41 B1 C49 161.4(5)
C46 C41 B1 C49 -28.6(7)

loop_
_platon_squeeze_void_nr
_platon_squeeze_void_average_x
_platon_squeeze_void_average_y
_platon_squeeze_void_average_z
_platon_squeeze_void_volume
_platon_squeeze_void_count_electrons
_platon_squeeze_void_content
1 0.000 0.500 1.000 166 58 ' '
